data_4133581
loop_
_publ_author_name
'Kostenko, Arseni'
'Driess, Matthias'

_publ_section_title
;
 Geometrically Compelled Disilene with \l<sup>4</sup>-Coordinate
 Si<sup>II</sup> Atoms.
;
_journal_issue 49
_journal_name_full 'Journal of the American Chemical Society'
_journal_page_first 16962
_journal_page_last 16966
_journal_paper_doi 10.1021/jacs.8b11393
_journal_volume 140
_journal_year 2018
_chemical_formula_moiety 'C42 H54 N4 O2 Si2'
_chemical_formula_sum 'C42 H54 N4 O2 Si2'
_chemical_formula_weight 703.07
_space_group_crystal_system monoclinic
_space_group_IT_number 15
_space_group_name_Hall '-C 2yc'
_space_group_name_H-M_alt 'C 1 2/c 1'
_atom_sites_solution_hydrogens geom
_atom_sites_solution_primary iterative
_atom_sites_solution_secondary difmap
_audit_creation_date 2018-10-04
_audit_creation_method
;
Olex2 1.2
(compiled 2018.05.29 svn.r3508 for OlexSys, GUI svn.r5506)
;
_cell_angle_alpha 90.00
_cell_angle_beta 98.675(3)
_cell_angle_gamma 90.00
_cell_formula_units_Z 4
_cell_length_a 14.7680(5)
_cell_length_b 10.4696(4)
_cell_length_c 25.1558(8)
_cell_measurement_reflns_used 2503
_cell_measurement_temperature 150.00(10)
_cell_measurement_theta_max 73.4520
_cell_measurement_theta_min 3.5240
_cell_volume 3845.0(2)
_computing_molecular_graphics 'Olex2 (Dolomanov et al., 2009)'
_computing_publication_material 'Olex2 (Dolomanov et al., 2009)'
_computing_structure_refinement 'ShelXL (Sheldrick, 2015)'
_computing_structure_solution 'olex2.solve (Bourhis et al., 2015)'
_diffrn_ambient_temperature 150.00(10)
_diffrn_measured_fraction_theta_full 0.988
_diffrn_measured_fraction_theta_max 0.988
_diffrn_measurement_device_type multi-scan
_diffrn_radiation_monochromator graphite
_diffrn_radiation_type CuK\a
_diffrn_radiation_wavelength 1.54184
_diffrn_reflns_av_R_equivalents 0.0618
_diffrn_reflns_av_unetI/netI 0.0553
_diffrn_reflns_limit_h_max 18
_diffrn_reflns_limit_h_min -13
_diffrn_reflns_limit_k_max 13
_diffrn_reflns_limit_k_min -12
_diffrn_reflns_limit_l_max 31
_diffrn_reflns_limit_l_min -28
_diffrn_reflns_number 12974
_diffrn_reflns_theta_full 73.63
_diffrn_reflns_theta_max 73.63
_diffrn_reflns_theta_min 3.55
_diffrn_source 'fine-focus sealed tube'
_exptl_absorpt_coefficient_mu 1.150
_exptl_absorpt_correction_T_max 1.00000
_exptl_absorpt_correction_T_min 0.17928
_exptl_absorpt_correction_type multi-scan
_exptl_absorpt_process_details
;
CrysAlisPro 1.171.38.46 (Rigaku Oxford Diffraction, 2015)
Empirical absorption correction using spherical harmonics,
 implemented in SCALE3 ABSPACK scaling algorithm.
;
_exptl_crystal_colour 'clear light colourless'
_exptl_crystal_colour_lustre clear
_exptl_crystal_colour_modifier light
_exptl_crystal_colour_primary colourless
_exptl_crystal_density_diffrn 1.215
_exptl_crystal_density_method 'not measured'
_exptl_crystal_description plate
_exptl_crystal_F_000 1512
_exptl_crystal_size_max 0.122
_exptl_crystal_size_mid 0.052
_exptl_crystal_size_min 0.024
_refine_diff_density_max 0.337
_refine_diff_density_min -0.318
_refine_diff_density_rms 0.052
_refine_ls_extinction_method none
_refine_ls_goodness_of_fit_ref 1.004
_refine_ls_hydrogen_treatment constr
_refine_ls_matrix_type full
_refine_ls_number_parameters 233
_refine_ls_number_reflns 3838
_refine_ls_number_restraints 0
_refine_ls_restrained_S_all 1.004
_refine_ls_R_factor_all 0.0755
_refine_ls_R_factor_gt 0.0471
_refine_ls_shift/su_max 0.000
_refine_ls_shift/su_mean 0.000
_refine_ls_structure_factor_coef Fsqd
_refine_ls_weighting_details 'calc w=1/[\s^2^(Fo^2^)+(0.0544P)^2^+1.7067P] where P=(Fo^2^+2Fc^2^)/3'
_refine_ls_weighting_scheme calc
_refine_ls_wR_factor_gt 0.1088
_refine_ls_wR_factor_ref 0.1244
_reflns_number_gt 2697
_reflns_number_total 3838
_reflns_threshold_expression >2sigma(I)
_cod_data_source_file ja8b11393_si_006.cif
_cod_data_source_block cu-2947
_cod_database_code 4133581
_olex2_refinement_description
;
1. Fixed Uiso
 At 1.2 times of:
  All C(H) groups, All C(H,H) groups
 At 1.5 times of:
  All C(H,H,H) groups
2.a Secondary CH2 refined with riding coordinates:
 C20(H20A,H20B)
2.b Aromatic/amide H refined with riding coordinates:
 C8(H8), C9(H9), C10(H10), C12(H12), C13(H13), C16(H16), C18(H18)
2.c Idealised Me refined as rotating group:
 C17(H17A,H17B,H17C), C21(H21A,H21B,H21C), C22(H22A,H22B,H22C), C24(H24A,H24B,
 H24C), C25(H25A,H25B,H25C), C26(H26A,H26B,H26C)
;
_olex2_submission_special_instructions 'No special instructions were received'

loop_
_space_group_symop_id
_space_group_symop_operation_xyz
1 'x, y, z'
2 '-x, y, -z+1/2'
3 'x+1/2, y+1/2, z'
4 '-x+1/2, y+1/2, -z+1/2'
5 '-x, -y, -z'
6 'x, -y, z-1/2'
7 '-x+1/2, -y+1/2, -z'
8 'x+1/2, -y+1/2, z-1/2'

loop_
_atom_site_label
_atom_site_type_symbol
_atom_site_fract_x
_atom_site_fract_y
_atom_site_fract_z
_atom_site_U_iso_or_equiv
_atom_site_adp_type
_atom_site_occupancy
_atom_site_calc_flag
_atom_site_site_symmetry_order
_atom_site_refinement_flags_posn
_atom_site_refinement_flags_adp
_atom_site_refinement_flags_occupancy
Si1 Si 0.01748(4) 0.10036(5) 0.20418(2) 0.02046(15) Uani 1 d 1 . . .
O1 O 0.07608(10) 0.13162(16) 0.26638(6) 0.0284(4) Uani 1 d 1 . . .
N4 N 0.10827(12) 0.16066(18) 0.16566(7) 0.0224(4) Uani 1 d 1 . . .
N5 N -0.03379(12) 0.15595(18) 0.13417(7) 0.0244(4) Uani 1 d 1 . . .
C6 C 0.01688(15) -0.3520(2) 0.20577(9) 0.0247(5) Uani 1 d 1 . . .
C7 C 0.04774(15) 0.19077(19) 0.12273(8) 0.0209(4) Uani 1 d 1 . . .
C8 C 0.07705(15) 0.3858(2) 0.07264(9) 0.0270(5) Uani 1 d 1 . . .
H8 H 0.0663 0.4334 0.1023 0.032 Uiso 1 calc 1 R . .
C9 C 0.03523(16) -0.2912(2) 0.16060(9) 0.0292(5) Uani 1 d 1 . . .
H9 H 0.0470 -0.3377 0.1309 0.035 Uiso 1 calc 1 R . .
C10 C 0.03593(15) -0.1554(2) 0.15976(9) 0.0268(5) Uani 1 d 1 . . .
H10 H 0.0486 -0.1152 0.1288 0.032 Uiso 1 calc 1 R . .
C11 C 0.06908(15) 0.2543(2) 0.07336(9) 0.0232(5) Uani 1 d 1 . . .
C12 C 0.11650(18) 0.3770(3) -0.01621(10) 0.0438(7) Uani 1 d 1 . . .
H12 H 0.1327 0.4182 -0.0461 0.053 Uiso 1 calc 1 R . .
C13 C 0.08432(18) 0.1840(3) 0.02864(10) 0.0359(6) Uani 1 d 1 . . .
H13 H 0.0785 0.0956 0.0287 0.043 Uiso 1 calc 1 R . .
C14 C 0.20940(14) 0.1754(2) 0.17734(9) 0.0237(5) Uani 1 d 1 . . .
C15 C -0.12709(15) 0.1720(2) 0.10367(9) 0.0258(5) Uani 1 d 1 . . .
C16 C 0.1081(2) 0.2455(3) -0.01609(11) 0.0458(7) Uani 1 d 1 . . .
H16 H 0.1184 0.1983 -0.0459 0.055 Uiso 1 calc 1 R . .
C17 C 0.23090(16) 0.2984(2) 0.20918(11) 0.0351(6) Uani 1 d 1 . . .
H17A H 0.2112 0.3703 0.1868 0.053 Uiso 1 calc 1 GR . .
H17B H 0.2957 0.3040 0.2210 0.053 Uiso 1 calc 1 GR . .
H17C H 0.1994 0.2982 0.2399 0.053 Uiso 1 calc 1 GR . .
C18 C 0.10097(17) 0.4471(3) 0.02788(10) 0.0376(6) Uani 1 d 1 . . .
H18 H 0.1065 0.5356 0.0276 0.045 Uiso 1 calc 1 R . .
C19 C 0.01900(14) -0.07938(19) 0.20196(9) 0.0208(4) Uani 1 d 1 . . .
C20 C 0.00899(16) -0.4919(2) 0.22036(10) 0.0297(5) Uani 1 d 1 . . .
H20A H 0.0652 -0.5372 0.2171 0.036 Uiso 1 calc 1 R . .
H20B H -0.0413 -0.5322 0.1971 0.036 Uiso 1 calc 1 R . .
C21 C 0.25684(17) 0.1759(3) 0.12736(10) 0.0377(6) Uani 1 d 1 . . .
H21A H 0.2378 0.1025 0.1057 0.057 Uiso 1 calc 1 GR . .
H21B H 0.3220 0.1734 0.1381 0.057 Uiso 1 calc 1 GR . .
H21C H 0.2405 0.2521 0.1069 0.057 Uiso 1 calc 1 GR . .
C22 C 0.24504(16) 0.0606(2) 0.21161(10) 0.0332(6) Uani 1 d 1 . . .
H22A H 0.2176 0.0595 0.2439 0.050 Uiso 1 calc 1 GR . .
H22B H 0.3104 0.0666 0.2209 0.050 Uiso 1 calc 1 GR . .
H22C H 0.2296 -0.0166 0.1917 0.050 Uiso 1 calc 1 GR . .
C24 C -0.18554(19) 0.0649(3) 0.12202(12) 0.0480(8) Uani 1 d 1 . . .
H24A H -0.1621 -0.0162 0.1126 0.072 Uiso 1 calc 1 GR . .
H24B H -0.2477 0.0742 0.1047 0.072 Uiso 1 calc 1 GR . .
H24C H -0.1835 0.0693 0.1603 0.072 Uiso 1 calc 1 GR . .
C25 C -0.1643(2) 0.3004(3) 0.11787(14) 0.0565(9) Uani 1 d 1 . . .
H25A H -0.1604 0.3072 0.1562 0.085 Uiso 1 calc 1 GR . .
H25B H -0.2272 0.3079 0.1015 0.085 Uiso 1 calc 1 GR . .
H25C H -0.1291 0.3674 0.1049 0.085 Uiso 1 calc 1 GR . .
C26 C -0.1304(2) 0.1587(4) 0.04306(10) 0.0528(8) Uani 1 d 1 . . .
H26A H -0.0996 0.2299 0.0297 0.079 Uiso 1 calc 1 GR . .
H26B H -0.1931 0.1570 0.0260 0.079 Uiso 1 calc 1 GR . .
H26C H -0.1007 0.0808 0.0353 0.079 Uiso 1 calc 1 GR . .
C1 C 0.0000 -0.2780(3) 0.2500 0.0201(6) Uani 1 d 2 S T P
C2 C 0.0000 -0.1430(3) 0.2500 0.0191(6) Uani 1 d 2 S T P

loop_
_atom_site_aniso_label
_atom_site_aniso_U_11
_atom_site_aniso_U_22
_atom_site_aniso_U_33
_atom_site_aniso_U_23
_atom_site_aniso_U_13
_atom_site_aniso_U_12
Si1 0.0239(3) 0.0199(3) 0.0191(3) 0.0004(2) 0.0082(2) -0.0005(2)
O1 0.0302(9) 0.0369(9) 0.0199(8) -0.0044(7) 0.0097(6) -0.0143(7)
N4 0.0188(9) 0.0278(9) 0.0219(9) 0.0027(7) 0.0071(7) 0.0002(7)
N5 0.0191(9) 0.0333(10) 0.0211(9) 0.0042(8) 0.0043(7) -0.0015(7)
C6 0.0202(10) 0.0216(10) 0.0315(12) -0.0029(9) 0.0019(9) 0.0015(8)
C7 0.0270(11) 0.0172(10) 0.0200(10) -0.0024(8) 0.0082(8) -0.0005(8)
C8 0.0274(11) 0.0293(12) 0.0250(11) 0.0046(10) 0.0062(9) -0.0005(9)
C9 0.0344(13) 0.0259(12) 0.0285(12) -0.0094(9) 0.0088(10) 0.0014(9)
C10 0.0304(12) 0.0281(12) 0.0238(12) -0.0010(9) 0.0098(9) 0.0004(9)
C11 0.0213(10) 0.0283(11) 0.0212(10) 0.0022(9) 0.0067(8) -0.0001(9)
C12 0.0399(15) 0.0647(19) 0.0299(13) 0.0176(13) 0.0151(11) 0.0011(14)
C13 0.0461(15) 0.0374(14) 0.0275(12) -0.0033(10) 0.0154(11) 0.0020(11)
C14 0.0176(10) 0.0293(11) 0.0258(11) 0.0025(9) 0.0085(8) 0.0017(8)
C15 0.0200(11) 0.0326(12) 0.0237(11) 0.0001(9) -0.0004(8) -0.0017(9)
C16 0.0564(18) 0.0596(19) 0.0251(13) -0.0007(12) 0.0182(12) 0.0041(14)
C17 0.0227(11) 0.0345(13) 0.0487(15) -0.0042(11) 0.0071(10) -0.0029(10)
C18 0.0354(14) 0.0373(14) 0.0410(15) 0.0151(11) 0.0085(11) -0.0025(11)
C19 0.0179(9) 0.0224(10) 0.0230(10) -0.0002(9) 0.0054(8) -0.0010(8)
C20 0.0275(11) 0.0216(11) 0.0394(13) -0.0046(10) 0.0028(10) 0.0005(9)
C21 0.0269(12) 0.0535(16) 0.0365(14) 0.0068(12) 0.0164(10) 0.0049(11)
C22 0.0228(11) 0.0374(13) 0.0399(14) 0.0083(11) 0.0065(10) 0.0066(10)
C24 0.0340(14) 0.0626(19) 0.0449(16) 0.0101(14) -0.0020(12) -0.0191(13)
C25 0.0343(15) 0.0499(18) 0.080(2) -0.0155(17) -0.0081(15) 0.0128(14)
C26 0.0390(15) 0.091(2) 0.0264(14) 0.0007(15) -0.0015(11) -0.0055(15)
C1 0.0148(13) 0.0205(14) 0.0249(15) 0.000 0.0028(11) 0.000
C2 0.0129(13) 0.0216(15) 0.0229(15) 0.000 0.0034(11) 0.000

loop_
_atom_type_symbol
_atom_type_description
_atom_type_scat_dispersion_real
_atom_type_scat_dispersion_imag
_atom_type_scat_source
C C 0.0181 0.0091 'International Tables Vol C Tables 4.2.6.8 and 6.1.1.4'
H H 0.0000 0.0000 'International Tables Vol C Tables 4.2.6.8 and 6.1.1.4'
N N 0.0311 0.0180 'International Tables Vol C Tables 4.2.6.8 and 6.1.1.4'
O O 0.0492 0.0322 'International Tables Vol C Tables 4.2.6.8 and 6.1.1.4'
Si Si 0.2541 0.3302 'International Tables Vol C Tables 4.2.6.8 and 6.1.1.4'

loop_
_geom_angle_atom_site_label_1
_geom_angle_atom_site_label_2
_geom_angle_atom_site_label_3
_geom_angle
_geom_angle_site_symmetry_1
_geom_angle_site_symmetry_3
O1 Si1 Si1 44.26(5) 2 2
O1 Si1 Si1 44.05(5) . 2
O1 Si1 O1 84.04(9) 2 .
O1 Si1 N4 148.53(9) 2 .
O1 Si1 N4 96.10(8) . .
O1 Si1 N5 96.24(8) 2 .
O1 Si1 N5 150.40(9) . .
O1 Si1 C7 125.13(8) 2 .
O1 Si1 C7 125.77(8) . .
O1 Si1 C19 102.71(9) 2 .
O1 Si1 C19 102.29(9) . .
N4 Si1 Si1 139.26(7) . 2
N4 Si1 N5 68.56(8) . .
N4 Si1 C7 34.29(7) . .
N4 Si1 C19 107.94(9) . .
N5 Si1 Si1 139.90(7) . 2
N5 Si1 C7 34.28(7) . .
C7 Si1 Si1 156.35(5) . 2
C19 Si1 Si1 91.91(7) . 2
C19 Si1 N5 106.46(9) . .
C19 Si1 C7 111.74(9) . .
Si1 O1 Si1 91.69(8) 2 .
C7 N4 Si1 93.09(13) . .
C7 N4 C14 131.86(18) . .
C14 N4 Si1 135.02(14) . .
C7 N5 Si1 92.14(13) . .
C7 N5 C15 131.15(19) . .
C15 N5 Si1 136.37(15) . .
C9 C6 C20 133.1(2) . .
C9 C6 C1 118.8(2) . .
C1 C6 C20 108.1(2) . .
N4 C7 Si1 52.62(11) . .
N4 C7 C11 125.70(19) . .
N5 C7 Si1 53.58(11) . .
N5 C7 N4 106.16(18) . .
N5 C7 C11 128.11(19) . .
C11 C7 Si1 176.61(16) . .
C11 C8 C18 120.3(2) . .
C6 C9 C10 118.8(2) . .
C19 C10 C9 124.3(2) . .
C8 C11 C7 119.1(2) . .
C8 C11 C13 119.4(2) . .
C13 C11 C7 121.4(2) . .
C18 C12 C16 120.2(2) . .
C16 C13 C11 120.2(3) . .
N4 C14 C17 108.39(18) . .
N4 C14 C21 114.16(18) . .
N4 C14 C22 106.28(18) . .
C17 C14 C21 110.2(2) . .
C17 C14 C22 110.0(2) . .
C22 C14 C21 107.78(19) . .
N5 C15 C24 106.48(19) . .
N5 C15 C25 108.72(19) . .
N5 C15 C26 113.3(2) . .
C25 C15 C24 109.8(2) . .
C25 C15 C26 111.0(2) . .
C26 C15 C24 107.5(2) . .
C12 C16 C13 119.8(3) . .
C12 C18 C8 120.0(2) . .
C10 C19 Si1 127.14(17) . .
C10 C19 C2 117.3(2) . .
C2 C19 Si1 115.56(17) . .
C6 C20 C20 105.20(13) . 2
C6 C1 C6 113.3(3) . 2
C6 C1 C2 123.37(14) 2 .
C6 C1 C2 123.37(14) . .
C19 C2 C19 125.1(3) 2 .
C1 C2 C19 117.48(13) . 2
C1 C2 C19 117.47(13) . .

loop_
_geom_bond_atom_site_label_1
_geom_bond_atom_site_label_2
_geom_bond_distance
_geom_bond_site_symmetry_2
Si1 Si1 2.4370(11) 2
Si1 O1 1.6951(16) 2
Si1 O1 1.7017(16) .
Si1 N4 1.8782(18) .
Si1 N5 1.9005(19) .
Si1 C7 2.360(2) .
Si1 C19 1.883(2) .
O1 Si1 1.6950(16) 2
N4 C7 1.332(3) .
N4 C14 1.486(3) .
N5 C7 1.330(3) .
N5 C15 1.482(3) .
C6 C9 1.365(3) .
C6 C20 1.519(3) .
C6 C1 1.408(3) .
C7 C11 1.484(3) .
C8 C11 1.383(3) .
C8 C18 1.387(3) .
C9 C10 1.422(3) .
C10 C19 1.379(3) .
C11 C13 1.390(3) .
C12 C16 1.382(4) .
C12 C18 1.378(4) .
C13 C16 1.387(4) .
C14 C17 1.524(3) .
C14 C21 1.529(3) .
C14 C22 1.526(3) .
C15 C24 1.529(3) .
C15 C25 1.515(4) .
C15 C26 1.524(3) .
C19 C2 1.444(2) .
C20 C20 1.554(5) 2
C1 C6 1.408(3) 2
C1 C2 1.413(4) .
C2 C19 1.444(2) 2
